data_1100666
loop_
_publ_author_name
'Mahendra, Madegowda'
'Doreswamy, Beeranahally H.'
'Sridhar, Mandayam A.'
'Prasad, Javaregowda S.'
'Narodia, Vishal P.'
'Naliapara, Yogesh T.'
'Shah, Anamik'

_publ_section_title
;
 Crystal Structure of Ethyl-2H-1-benzopyran-2-oxo-3-carboxylate
;
_journal_coden_ASTM XSAOAF
_journal_name_full
;
 Analytical Sciences: X-ray Structure Analysis Online
;
_journal_page_first x33
_journal_page_last x34
_journal_paper_doi 10.2116/analscix.19.x33
_journal_volume 19
_journal_year 2003
_chemical_formula_moiety 'C12 H10 O4'
_chemical_formula_sum 'C12 H10 O4'
_chemical_formula_weight 218.20
_space_group_IT_number 14
_symmetry_cell_setting monoclinic
_symmetry_space_group_name_Hall '-P 2ybc'
_symmetry_space_group_name_H-M 'P 1 21/c 1'
_atom_sites_solution_hydrogens geom
_atom_sites_solution_primary direct
_atom_sites_solution_secondary difmap
_cell_angle_alpha 90
_cell_angle_beta 108.110(6)
_cell_angle_gamma 90
_cell_formula_units_Z 4
_cell_length_a 7.9160(10)
_cell_length_b 15.736(2)
_cell_length_c 8.7370(8)
_cell_measurement_temperature 293
_cell_volume 1034.4(2)
_diffrn_ambient_temperature 293
_diffrn_measured_fraction_theta_full 0.991
_diffrn_measured_fraction_theta_max 0.991
_diffrn_radiation_probe x-ray
_diffrn_radiation_type MoK\a
_diffrn_radiation_wavelength 0.71073
_diffrn_reflns_av_R_equivalents 0.0215
_diffrn_reflns_av_sigmaI/netI 0.0261
_diffrn_reflns_limit_h_max 8
_diffrn_reflns_limit_h_min -8
_diffrn_reflns_limit_k_max 17
_diffrn_reflns_limit_k_min -16
_diffrn_reflns_limit_l_max 9
_diffrn_reflns_limit_l_min -9
_diffrn_reflns_number 2502
_diffrn_reflns_reduction_process ' ?'
_diffrn_reflns_theta_full 23.25
_diffrn_reflns_theta_max 23.25
_diffrn_reflns_theta_min 2.77
_exptl_absorpt_coefficient_mu 0.106
_exptl_crystal_density_diffrn 1.401
_exptl_crystal_density_method 'Not Measured'
_exptl_crystal_F_000 456
_refine_diff_density_max 0.423
_refine_diff_density_min -0.477
_refine_diff_density_rms 0.154
_refine_ls_abs_structure_details ?
_refine_ls_abs_structure_Flack none
_refine_ls_extinction_method none
_refine_ls_goodness_of_fit_ref 1.111
_refine_ls_hydrogen_treatment mixed
_refine_ls_matrix_type full
_refine_ls_number_parameters 145
_refine_ls_number_reflns 1470
_refine_ls_number_restraints 0
_refine_ls_restrained_S_all 1.111
_refine_ls_R_factor_all 0.0902
_refine_ls_R_factor_gt 0.0696
_refine_ls_shift/su_max 0.000
_refine_ls_shift/su_mean 0.000
_refine_ls_structure_factor_coef Fsqd
_refine_ls_weighting_details 'calc w=1/[\s^2^(Fo^2^)+(0.1636P)^2^+0.1491P] where P=(Fo^2^+2Fc^2^)/3'
_refine_ls_weighting_scheme calc
_refine_ls_wR_factor_gt 0.1966
_refine_ls_wR_factor_ref 0.2325
_reflns_number_gt 1124
_reflns_number_total 1470
_reflns_threshold_expression I>2\s(I)
_cod_depositor_comments
;
The following automatic conversions were performed:
'_symmetry_cell_setting' value 'Monoclinic' changed to 'monoclinic'
according to '/home/saulius/struct/CIF-dictionaries/cif_core.dic'
dictionary named 'cif_core.dic' version 2.4.1 from 2010-06-29.

Automatic conversion script
Id: cif_fix_enum 1527 2010-12-29 10:47:43Z saulius 

 Updated bibliographic information.

 Antanas Vaitkus,
 2021-04-22
;
_cod_original_sg_symbol_H-M 'P 21/c'
_cod_database_code 1100666

loop_
_symmetry_equiv_pos_as_xyz
x,y,z
-x,1/2+y,1/2-z
-x,-y,-z
x,1/2-y,1/2+z

loop_
_atom_site_label
_atom_site_type_symbol
_atom_site_thermal_displace_type
_atom_site_fract_x
_atom_site_fract_y
_atom_site_fract_z
_atom_site_occupancy
_atom_site_U_iso_or_equiv
_atom_site_calc_flag
_atom_site_refinement_flags
O1 O Uani 0.7845(4) 0.12665(15) 0.7323(3) 1.000 0.0888(10) . .
O3 O Uani 0.6081(3) 0.01865(12) 0.7214(2) 1.000 0.0646(7) . .
O13 O Uani 0.9538(3) 0.19207(14) 1.0378(3) 1.000 0.0855(10) . .
O14 O Uani 1.0050(3) 0.09495(12) 1.2326(2) 1.000 0.0666(7) . .
C2 C Uani 0.7395(4) 0.07299(18) 0.8078(3) 1.000 0.0620(10) . .
C4 C Uani 0.5611(3) -0.05345(17) 0.7862(3) 1.000 0.0539(9) . .
C5 C Uani 0.4332(4) -0.10559(19) 0.6847(3) 1.000 0.0624(10) . .
C6 C Uani 0.3889(4) -0.17948(19) 0.7451(4) 1.000 0.0655(10) . .
C7 C Uani 0.4689(4) -0.20221(18) 0.9039(4) 1.000 0.0680(11) . .
C8 C Uani 0.5932(4) -0.1495(2) 1.0049(3) 1.000 0.0642(10) . .
C9 C Uani 0.6418(3) -0.07365(16) 0.9476(3) 1.000 0.0516(9) . .
C10 C Uani 0.7656(3) -0.01392(16) 1.0444(3) 1.000 0.0523(9) . .
C11 C Uani 0.8111(3) 0.05752(16) 0.9817(3) 1.000 0.0514(9) . .
C12 C Uani 0.9312(3) 0.12255(18) 1.0826(3) 1.000 0.0567(10) . .
C15 C Uani 1.1087(4) 0.1573(2) 1.3471(3) 1.000 0.0726(11) . .
C16 C Uani 1.1527(6) 0.1192(3) 1.5090(4) 1.000 0.1027(16) . .
H5 H Uiso 0.37690 -0.08940 0.57460 1.000 0.0750 . R
H6 H Uiso 0.30180 -0.21650 0.67590 1.000 0.0790 . R
H7 H Uiso 0.43750 -0.25440 0.94510 1.000 0.0820 . R
H8 H Uiso 0.64720 -0.16530 1.11550 1.000 0.0770 . R
H10 H Uiso 0.81790 -0.02580 1.15700 1.000 0.0630 . R
H15A H Uiso 1.21660 0.16860 1.32250 1.000 0.0870 . R
H15B H Uiso 1.04160 0.20890 1.33820 1.000 0.0870 . R
H16A H Uiso 1.22190 0.15860 1.58760 1.000 0.1230 . R
H16B H Uiso 1.21810 0.06730 1.51470 1.000 0.1230 . R
H16C H Uiso 1.04310 0.10760 1.53040 1.000 0.1230 . R

loop_
_atom_type_symbol
_atom_type_description
_atom_type_scat_dispersion_real
_atom_type_scat_dispersion_imag
_atom_type_scat_source
O O 0.0106 0.0060 'International Tables Vol C Tables 4.2.6.8 and 6.1.1.4'
H H 0.0000 0.0000 'International Tables Vol C Tables 4.2.6.8 and 6.1.1.4'
C C 0.0033 0.0016 'International Tables Vol C Tables 4.2.6.8 and 6.1.1.4'
